data_1538886
loop_
_publ_author_name
'Molodovskaya, E.K.'
'Em, V.T.'
'Polishchuk, V.S.'
'Karimov, I.'

_publ_section_title
;
 An investigation of ordering in niobium nitride
;
_journal_name_full 'Physics of Metals and Metallography'
_journal_page_first 165
_journal_page_last 167
_journal_volume 57
_journal_year 1984
_chemical_formula_sum 'N2.62 Nb4'
_chemical_name_systematic 'Nb4 N2.62'
_space_group_IT_number 139
_symmetry_space_group_name_Hall '-I 4 2'
_symmetry_space_group_name_H-M 'I 4/m m m'
_cell_angle_alpha 90
_cell_angle_beta 90
_cell_angle_gamma 90
_cell_formula_units_Z 2
_cell_length_a 4.4
_cell_length_b 4.4
_cell_length_c 8.74
_cell_volume 169.206
_citation_journal_id_ASTM PHMMA6
_cod_data_source_file Molodovskaya_PHMMA6_1984_752.cif
_cod_data_source_block N2.62Nb4
_cod_original_cell_volume 169.2064
_cod_database_code 1538886

loop_
_symmetry_equiv_pos_as_xyz
x,y,z
-y,x,z
-x,-y,z
y,-x,z
x,-y,-z
y,x,-z
-x,y,-z
-y,-x,-z
-x,-y,-z
y,-x,-z
x,y,-z
-y,x,-z
-x,y,z
-y,-x,z
x,-y,z
y,x,z
x+1/2,y+1/2,z+1/2
-y+1/2,x+1/2,z+1/2
-x+1/2,-y+1/2,z+1/2
y+1/2,-x+1/2,z+1/2
x+1/2,-y+1/2,-z+1/2
y+1/2,x+1/2,-z+1/2
-x+1/2,y+1/2,-z+1/2
-y+1/2,-x+1/2,-z+1/2
-x+1/2,-y+1/2,-z+1/2
y+1/2,-x+1/2,-z+1/2
x+1/2,y+1/2,-z+1/2
-y+1/2,x+1/2,-z+1/2
-x+1/2,y+1/2,z+1/2
-y+1/2,-x+1/2,z+1/2
x+1/2,-y+1/2,z+1/2
y+1/2,x+1/2,z+1/2

loop_
_atom_site_label
_atom_site_type_symbol
_atom_site_fract_x
_atom_site_fract_y
_atom_site_fract_z
_atom_site_occupancy
_atom_site_U_iso_or_equiv
N1 N 0 0 0 0.62 0.0
Nb2 Nb 0 0 0.25 1 0.0
Nb1 Nb 0 0.5 0 1 0.0
N2 N 0 0.5 0.25 1 0.0
